data_4110871
loop_
_publ_author_name
'Michal Rafilovich'
'Joel Bernstein'

_publ_section_title
;
 Serendipity and Four Polymorphic Structures of Benzidine, C12H12N2
;
_journal_name_full 'Journal of the American Chemical Society'
_journal_page_first 12185
_journal_page_last 12191
_journal_paper_doi 10.1021/ja063224b
_journal_volume 128
_journal_year 2006
_chemical_formula_sum 'C12 H12 N2'
_chemical_formula_weight 184.24
_chemical_name_systematic
; 
 ? 
;
_space_group_IT_number 14
_symmetry_cell_setting monoclinic
_symmetry_space_group_name_Hall '-P 2ybc'
_symmetry_space_group_name_H-M 'P 1 21/c 1'
_atom_sites_solution_hydrogens geom
_atom_sites_solution_primary direct
_atom_sites_solution_secondary difmap
_audit_creation_method SHELXL-97
_cell_angle_alpha 90.00
_cell_angle_beta 106.827(9)
_cell_angle_gamma 90.00
_cell_formula_units_Z 6
_cell_length_a 14.735(4)
_cell_length_b 5.5332(16)
_cell_length_c 19.200(6)
_cell_measurement_temperature 297(2)
_cell_volume 1498.4(8)
_computing_cell_refinement 'Bruker SMART'
_computing_data_collection 'Bruker SMART'
_computing_data_reduction 'Bruker SHELXTL'
_computing_molecular_graphics 'Bruker SHELXTL'
_computing_publication_material 'Bruker SHELXTL'
_computing_structure_refinement 'SHELXL-97 (Sheldrick, 1997)'
_computing_structure_solution 'SHELXS-97 (Sheldrick, 1990)'
_diffrn_ambient_temperature 297(2)
_diffrn_measured_fraction_theta_full 0.994
_diffrn_measured_fraction_theta_max 0.994
_diffrn_measurement_device_type 'CCD area detector'
_diffrn_measurement_method 'phi and omega scans'
_diffrn_radiation_monochromator graphite
_diffrn_radiation_source 'fine-focus sealed tube'
_diffrn_radiation_type MoK\a
_diffrn_radiation_wavelength 0.71073
_diffrn_reflns_av_R_equivalents 0.0622
_diffrn_reflns_av_sigmaI/netI 0.0573
_diffrn_reflns_limit_h_max 17
_diffrn_reflns_limit_h_min -19
_diffrn_reflns_limit_k_max 7
_diffrn_reflns_limit_k_min -6
_diffrn_reflns_limit_l_max 25
_diffrn_reflns_limit_l_min -21
_diffrn_reflns_number 12048
_diffrn_reflns_theta_full 28.28
_diffrn_reflns_theta_max 28.28
_diffrn_reflns_theta_min 2.22
_exptl_absorpt_coefficient_mu 0.074
_exptl_absorpt_correction_type none
_exptl_crystal_colour yellow-brow
_exptl_crystal_density_diffrn 1.225
_exptl_crystal_description plate
_exptl_crystal_F_000 588
_refine_diff_density_max 0.195
_refine_diff_density_min -0.244
_refine_diff_density_rms 0.056
_refine_ls_extinction_method none
_refine_ls_goodness_of_fit_ref 0.859
_refine_ls_hydrogen_treatment mixed
_refine_ls_matrix_type full
_refine_ls_number_parameters 262
_refine_ls_number_reflns 3706
_refine_ls_number_restraints 0
_refine_ls_restrained_S_all 0.859
_refine_ls_R_factor_all 0.1257
_refine_ls_R_factor_gt 0.0583
_refine_ls_shift/su_max 0.000
_refine_ls_shift/su_mean 0.000
_refine_ls_structure_factor_coef Fsqd
_refine_ls_weighting_details 'calc w=1/[\s^2^(Fo^2^)+(0.0968P)^2^+0.0000P] where P=(Fo^2^+2Fc^2^)/3'
_refine_ls_weighting_scheme calc
_refine_ls_wR_factor_gt 0.1410
_refine_ls_wR_factor_ref 0.1791
_reflns_number_gt 1566
_reflns_number_total 3706
_reflns_threshold_expression >2sigma(I)
_cod_data_source_file ja063224bsi20060509_051254.cif
_cod_data_source_block cobenz3
_cod_database_code 4110871

loop_
_symmetry_equiv_pos_as_xyz
'x, y, z'
'-x, y+1/2, -z+1/2'
'-x, -y, -z'
'x, -y-1/2, z-1/2'

loop_
_atom_site_label
_atom_site_type_symbol
_atom_site_fract_x
_atom_site_fract_y
_atom_site_fract_z
_atom_site_U_iso_or_equiv
_atom_site_adp_type
_atom_site_occupancy
_atom_site_symmetry_multiplicity
_atom_site_calc_flag
C4 C 0.37439(12) 0.5263(3) 0.16716(9) 0.0457(5) Uani 1 1 d
C7 C 0.29013(13) 0.4851(3) 0.19351(10) 0.0479(5) Uani 1 1 d
N1 N 0.62596(15) 0.6230(4) 0.10352(12) 0.0686(6) Uani 1 1 d
C1 C 0.54179(13) 0.5902(3) 0.12347(10) 0.0516(5) Uani 1 1 d
C6 C 0.48406(15) 0.3917(4) 0.10106(12) 0.0600(6) Uani 1 1 d
C5 C 0.40270(15) 0.3606(4) 0.12246(12) 0.0589(6) Uani 1 1 d
C3 C 0.43155(15) 0.7300(4) 0.18659(11) 0.0571(5) Uani 1 1 d
C2 C 0.51228(15) 0.7612(4) 0.16533(11) 0.0584(6) Uani 1 1 d
N2 N 0.05291(15) 0.3652(5) 0.27324(14) 0.0791(7) Uani 1 1 d
C10 C 0.13347(14) 0.4019(4) 0.24862(11) 0.0585(5) Uani 1 1 d
C8 C 0.27179(16) 0.6292(4) 0.24777(13) 0.0666(6) Uani 1 1 d
C12 C 0.22658(17) 0.2993(4) 0.16831(13) 0.0669(6) Uani 1 1 d
C9 C 0.19505(17) 0.5892(4) 0.27415(14) 0.0740(7) Uani 1 1 d
C11 C 0.14987(17) 0.2581(4) 0.19424(13) 0.0707(7) Uani 1 1 d
N3 N 0.32756(13) 0.6183(4) 0.47993(11) 0.0651(5) Uani 1 1 d
C16 C 0.04860(12) 0.5171(3) 0.49720(9) 0.0467(5) Uani 1 1 d
C13 C 0.23618(14) 0.5815(3) 0.48643(10) 0.0518(5) Uani 1 1 d
C18 C 0.18291(17) 0.3801(4) 0.45814(14) 0.0706(7) Uani 1 1 d
C17 C 0.09249(17) 0.3496(4) 0.46376(14) 0.0681(7) Uani 1 1 d
C14 C 0.19361(16) 0.7497(4) 0.52000(13) 0.0685(7) Uani 1 1 d
C15 C 0.10381(16) 0.7172(4) 0.52590(13) 0.0676(6) Uani 1 1 d
H1 H 0.6696(17) 0.708(5) 0.1376(14) 0.091(9) Uiso 1 1 d
H11 H 0.0606(17) 0.427(5) 0.3122(14) 0.086(9) Uiso 1 1 d
H2 H 0.6471(17) 0.485(5) 0.0873(15) 0.100(10) Uiso 1 1 d
H3 H 0.5520(13) 0.899(3) 0.1826(10) 0.057(6) Uiso 1 1 d
H5 H 0.3628(14) 0.217(4) 0.1064(11) 0.068(6) Uiso 1 1 d
H7 H 0.3136(16) 0.758(4) 0.2679(13) 0.090(8) Uiso 1 1 d
H13 H 0.2320(16) 0.888(4) 0.5432(13) 0.083(7) Uiso 1 1 d
H17 H 0.3682(17) 0.710(4) 0.5184(14) 0.093(8) Uiso 1 1 d
H9 H 0.1051(16) 0.125(4) 0.1747(13) 0.089(7) Uiso 1 1 d
H15 H 0.0583(17) 0.212(4) 0.4414(13) 0.094(8) Uiso 1 1 d
H10 H 0.2349(17) 0.201(4) 0.1292(14) 0.096(8) Uiso 1 1 d
H4 H 0.4165(16) 0.855(4) 0.2197(14) 0.093(8) Uiso 1 1 d
H6 H 0.4990(16) 0.267(4) 0.0704(14) 0.097(8) Uiso 1 1 d
H14 H 0.0792(17) 0.842(5) 0.5548(15) 0.109(9) Uiso 1 1 d
H16 H 0.2140(19) 0.257(5) 0.4388(16) 0.121(10) Uiso 1 1 d
H18 H 0.360(2) 0.478(6) 0.4690(16) 0.134(12) Uiso 1 1 d
H12 H 0.019(2) 0.199(6) 0.2571(18) 0.131(11) Uiso 1 1 d
H8 H 0.1841(19) 0.686(5) 0.3118(15) 0.126(10) Uiso 1 1 d

loop_
_atom_site_aniso_label
_atom_site_aniso_U_11
_atom_site_aniso_U_22
_atom_site_aniso_U_33
_atom_site_aniso_U_23
_atom_site_aniso_U_13
_atom_site_aniso_U_12
C4 0.0484(11) 0.0425(10) 0.0473(10) 0.0002(8) 0.0156(8) 0.0014(8)
C7 0.0500(11) 0.0452(10) 0.0499(11) 0.0006(8) 0.0165(8) 0.0033(9)
N1 0.0632(13) 0.0758(14) 0.0764(14) -0.0009(11) 0.0357(11) -0.0111(11)
C1 0.0516(12) 0.0556(12) 0.0502(11) 0.0082(9) 0.0190(9) 0.0005(9)
C6 0.0607(13) 0.0546(13) 0.0733(14) -0.0127(10) 0.0332(11) -0.0022(10)
C5 0.0564(13) 0.0478(12) 0.0767(15) -0.0146(10) 0.0260(11) -0.0081(10)
C3 0.0679(14) 0.0517(12) 0.0566(13) -0.0096(9) 0.0261(10) -0.0096(10)
C2 0.0653(14) 0.0537(13) 0.0599(13) -0.0084(10) 0.0239(10) -0.0180(11)
N2 0.0649(13) 0.0959(18) 0.0896(17) -0.0087(13) 0.0431(12) -0.0030(12)
C10 0.0508(12) 0.0649(13) 0.0650(13) 0.0031(10) 0.0253(10) 0.0024(10)
C8 0.0583(14) 0.0627(14) 0.0848(16) -0.0245(12) 0.0305(12) -0.0067(11)
C12 0.0749(15) 0.0628(13) 0.0756(15) -0.0203(12) 0.0421(12) -0.0187(12)
C9 0.0645(15) 0.0779(16) 0.0908(18) -0.0261(13) 0.0401(13) -0.0032(12)
C11 0.0734(16) 0.0690(15) 0.0799(16) -0.0150(12) 0.0383(13) -0.0232(13)
N3 0.0556(12) 0.0757(14) 0.0701(13) -0.0014(10) 0.0280(10) -0.0076(10)
C16 0.0539(11) 0.0428(10) 0.0453(11) -0.0013(8) 0.0175(8) 0.0002(9)
C13 0.0526(12) 0.0576(12) 0.0483(11) 0.0055(9) 0.0194(9) -0.0002(10)
C18 0.0759(16) 0.0599(14) 0.0935(17) -0.0219(12) 0.0523(13) -0.0123(12)
C17 0.0725(15) 0.0580(13) 0.0881(17) -0.0231(12) 0.0458(13) -0.0162(12)
C14 0.0561(14) 0.0602(14) 0.0904(17) -0.0224(12) 0.0230(12) -0.0109(11)
C15 0.0568(14) 0.0597(13) 0.0891(17) -0.0246(12) 0.0252(12) -0.0050(11)

loop_
_atom_type_symbol
_atom_type_description
_atom_type_scat_dispersion_real
_atom_type_scat_dispersion_imag
_atom_type_scat_source
C C 0.0033 0.0016 'International Tables Vol C Tables 4.2.6.8 and 6.1.1.4'
H H 0.0000 0.0000 'International Tables Vol C Tables 4.2.6.8 and 6.1.1.4'
N N 0.0061 0.0033 'International Tables Vol C Tables 4.2.6.8 and 6.1.1.4'

loop_
_geom_angle_atom_site_label_1
_geom_angle_atom_site_label_2
_geom_angle_atom_site_label_3
_geom_angle
_geom_angle_site_symmetry_3
C3 C4 C5 115.48(18) .
C3 C4 C7 122.19(17) .
C5 C4 C7 122.32(17) .
C12 C7 C8 115.34(18) .
C12 C7 C4 122.89(17) .
C8 C7 C4 121.74(18) .
C6 C1 C2 117.02(19) .
C6 C1 N1 121.9(2) .
C2 C1 N1 121.05(19) .
C1 C6 C5 121.0(2) .
C6 C5 C4 122.52(19) .
C2 C3 C4 122.03(19) .
C3 C2 C1 121.88(19) .
C9 C10 C11 117.45(19) .
C9 C10 N2 121.4(2) .
C11 C10 N2 121.0(2) .
C9 C8 C7 122.4(2) .
C11 C12 C7 122.7(2) .
C10 C9 C8 121.1(2) .
C12 C11 C10 121.0(2) .
C17 C16 C15 114.66(18) .
C17 C16 C16 122.6(2) 3_566
C15 C16 C16 122.8(2) 3_566
C18 C13 C14 116.36(19) .
C18 C13 N3 122.24(19) .
C14 C13 N3 121.4(2) .
C17 C18 C13 121.4(2) .
C18 C17 C16 123.0(2) .
C15 C14 C13 121.9(2) .
C14 C15 C16 122.6(2) .

loop_
_geom_bond_atom_site_label_1
_geom_bond_atom_site_label_2
_geom_bond_distance
_geom_bond_site_symmetry_2
C4 C3 1.392(3) .
C4 C5 1.399(3) .
C4 C7 1.488(2) .
C7 C12 1.380(3) .
C7 C8 1.399(3) .
N1 C1 1.412(3) .
C1 C6 1.380(3) .
C1 C2 1.390(3) .
C6 C5 1.386(3) .
C3 C2 1.376(3) .
N2 C10 1.414(3) .
C10 C9 1.371(3) .
C10 C11 1.389(3) .
C8 C9 1.384(3) .
C12 C11 1.380(3) .
N3 C13 1.403(2) .
C16 C17 1.389(3) .
C16 C15 1.390(3) .
C16 C16 1.479(3) 3_566
C13 C18 1.380(3) .
C13 C14 1.382(3) .
C18 C17 1.378(3) .
C14 C15 1.372(3) .

loop_
_geom_torsion_atom_site_label_1
_geom_torsion_atom_site_label_2
_geom_torsion_atom_site_label_3
_geom_torsion_atom_site_label_4
_geom_torsion
_geom_torsion_site_symmetry_1
C3 C4 C7 C12 172.33(19) .
C5 C4 C7 C12 -9.1(3) .
C3 C4 C7 C8 -9.8(3) .
C5 C4 C7 C8 168.79(19) .
C2 C1 C6 C5 -2.9(3) .
N1 C1 C6 C5 178.7(2) .
C1 C6 C5 C4 0.2(3) .
C3 C4 C5 C6 2.4(3) .
C7 C4 C5 C6 -176.34(19) .
C5 C4 C3 C2 -2.3(3) .
C7 C4 C3 C2 176.43(18) .
C4 C3 C2 C1 -0.4(3) .
C6 C1 C2 C3 3.0(3) .
N1 C1 C2 C3 -178.6(2) .
C12 C7 C8 C9 -0.3(3) .
C4 C7 C8 C9 -178.3(2) .
C8 C7 C12 C11 0.3(4) .
C4 C7 C12 C11 178.3(2) .
C11 C10 C9 C8 -1.5(4) .
N2 C10 C9 C8 -177.6(2) .
C7 C8 C9 C10 0.9(4) .
C7 C12 C11 C10 -1.0(4) .
C9 C10 C11 C12 1.5(4) .
N2 C10 C11 C12 177.6(2) .
C14 C13 C18 C17 -0.4(3) .
N3 C13 C18 C17 -178.6(2) .
C13 C18 C17 C16 0.5(4) .
C15 C16 C17 C18 -1.1(3) .
C16 C16 C17 C18 179.9(2) 3_566
C18 C13 C14 C15 0.9(3) .
N3 C13 C14 C15 179.2(2) .
C13 C14 C15 C16 -1.6(4) .
C17 C16 C15 C14 1.6(3) .
C16 C16 C15 C14 -179.3(2) 3_566
